data_1570549
loop_
_publ_author_name
'Manvell, Anna Schannong'
'Pfleger, Rouven'
'Bonde, Niels Andreas'
'Briganti, Matteo'
'Mattei, Carlo Andrea'
'Nannestad, Theis Brock'
'Weihe, H&#xf8;gni'
'Powell, Annie K.'
'Ollivier, Jacques'
'Bendix, Jesper'
'Perfetti, Mauro'

_publ_section_title
;
 LnDOTA puppeteering: removing the water molecule and imposing tetragonal
 symmetry.
;
_journal_issue 1
_journal_name_full 'Chemical science'
_journal_page_first 113
_journal_page_last 123
_journal_paper_doi 10.1039/d3sc03928e
_journal_volume 15
_journal_year 2023
_chemical_formula_moiety '0.11(C16 H24 Dy N4 O8), 0.22(Cl), 0.67(H2 O), 0.22(C4 H12 N), 0.11(C4 H4.5 N)'
_chemical_formula_sum 'C3.11 H6.72 Cl0.22 Dy0.11 N0.78 O1.56'
_chemical_formula_weight 105.86
_space_group_crystal_system tetragonal
_space_group_IT_number 100
_space_group_name_Hall 'P 4 -2ab'
_space_group_name_H-M_alt 'P 4 b m'
_atom_sites_solution_hydrogens mixed
_atom_sites_solution_primary dual
_audit_creation_date 2021-01-27
_audit_creation_method
;
Olex2 1.2
(compiled 2018.05.29 svn.r3508 for OlexSys, GUI svn.r5506)
;
_audit_update_record
;
2023-07-14 deposited with the CCDC.	2023-10-27 downloaded from the CCDC.
;
_cell_angle_alpha 90
_cell_angle_beta 90
_cell_angle_gamma 90
_cell_formula_units_Z 18
_cell_length_a 17.4527(9)
_cell_length_b 17.4527(9)
_cell_length_c 6.7995(4)
_cell_measurement_reflns_used 9866
_cell_measurement_temperature 296(2)
_cell_measurement_theta_max 27.503
_cell_measurement_theta_min 3.301
_cell_volume 2071.11(19)
_computing_cell_refinement 'SAINT V8.38A (?, 2016)'
_computing_data_reduction 'SAINT V8.38A (?, 2016)'
_computing_molecular_graphics 'Olex2 (Dolomanov et al., 2009)'
_computing_publication_material 'Olex2 (Dolomanov et al., 2009)'
_computing_structure_refinement 'ShelXL (Sheldrick, 2015)'
_computing_structure_solution 'ShelXT (Sheldrick, 2015)'
_diffrn_ambient_temperature 296.15
_diffrn_measured_fraction_theta_full 0.987
_diffrn_measured_fraction_theta_max 0.990
_diffrn_measurement_device_type 'Bruker APEX-II CCD'
_diffrn_measurement_method '\f and \w scans'
_diffrn_radiation_type MoK\a
_diffrn_radiation_wavelength 0.71073
_diffrn_reflns_av_R_equivalents 0.0298
_diffrn_reflns_av_unetI/netI 0.0228
_diffrn_reflns_Laue_measured_fraction_full 0.987
_diffrn_reflns_Laue_measured_fraction_max 0.990
_diffrn_reflns_limit_h_max 22
_diffrn_reflns_limit_h_min -22
_diffrn_reflns_limit_k_max 22
_diffrn_reflns_limit_k_min -22
_diffrn_reflns_limit_l_max 8
_diffrn_reflns_limit_l_min -8
_diffrn_reflns_number 22787
_diffrn_reflns_point_group_measured_fraction_full 0.986
_diffrn_reflns_point_group_measured_fraction_max 0.989
_diffrn_reflns_theta_full 25.242
_diffrn_reflns_theta_max 27.484
_diffrn_reflns_theta_min 2.610
_diffrn_standards_number 0
_exptl_absorpt_coefficient_mu 2.000
_exptl_absorpt_correction_T_max 0.7456
_exptl_absorpt_correction_T_min 0.4261
_exptl_absorpt_correction_type multi-scan
_exptl_absorpt_process_details
;
SADABS-2016/2 (Bruker,2016/2) was used for absorption correction.
wR2(int) was 0.1610 before and 0.0925 after correction.
The Ratio of minimum to maximum transmission is 0.5715.
The \l/2 correction factor is Not present.
;
_exptl_crystal_colour 'clear light white'
_exptl_crystal_colour_lustre clear
_exptl_crystal_colour_modifier light
_exptl_crystal_colour_primary white
_exptl_crystal_density_diffrn 1.528
_exptl_crystal_description plank
_exptl_crystal_F_000 979
_exptl_crystal_size_max 0.412
_exptl_crystal_size_mid 0.15
_exptl_crystal_size_min 0.119
_refine_diff_density_max 0.647
_refine_diff_density_min -0.818
_refine_diff_density_rms 0.085
_refine_ls_abs_structure_details
;
 Flack x determined using 1019 quotients [(I+)-(I-)]/[(I+)+(I-)]
 (Parsons, Flack and Wagner, Acta Cryst. B69 (2013) 249-259).
;
_refine_ls_abs_structure_Flack 0.007(5)
_refine_ls_extinction_method none
_refine_ls_goodness_of_fit_ref 1.116
_refine_ls_hydrogen_treatment mixed
_refine_ls_matrix_type full
_refine_ls_number_parameters 150
_refine_ls_number_reflns 2466
_refine_ls_number_restraints 1
_refine_ls_restrained_S_all 1.116
_refine_ls_R_factor_all 0.0188
_refine_ls_R_factor_gt 0.0169
_refine_ls_shift/su_max 0.000
_refine_ls_shift/su_mean 0.000
_refine_ls_structure_factor_coef Fsqd
_refine_ls_weighting_details 'w=1/[\s^2^(Fo^2^)+(0.0184P)^2^+0.5835P] where P=(Fo^2^+2Fc^2^)/3'
_refine_ls_weighting_scheme calc
_refine_ls_wR_factor_gt 0.0403
_refine_ls_wR_factor_ref 0.0414
_reflns_Friedel_coverage 0.844
_reflns_Friedel_fraction_full 0.986
_reflns_Friedel_fraction_max 0.989
_reflns_number_gt 2315
_reflns_number_total 2466
_reflns_threshold_expression 'I > 2\s(I)'
_cod_data_source_file d3sc03928e2.cif
_cod_data_source_block d8v4233_0m_b
_cod_depositor_comments 'Adding full bibliography for 1570548--1570554.cif.'
_cod_original_cell_volume 2071.1(2)
_cod_database_code 1570549
_shelx_shelxl_version_number 2018/3
_shelx_space_group_comment
;
The symmetry employed for this shelxl refinement is uniquely defined
by the following loop, which should always be used as a source of
symmetry information in preference to the above space-group names.
They are only intended as comments.
;
_shelx_estimated_absorpt_t_max 0.797
_shelx_estimated_absorpt_t_min 0.493
_olex2_refinement_description
;
1. Fixed Uiso
 At 1.2 times of:
  All C(H) groups, All C(H,H) groups
 At 1.5 times of:
  All C(H,H,H) groups, All O(H,H) groups
2. Others
 Fixed Sof: H00J(0.5) H00K(0.5) H00L(0.5) H00M(0.5) H00N(0.5) H00O(0.5)
 H00P(0.5) H00Q(0.5) C2(0.375) H2(0.375) C3(0.375) H1A(0.25) H1B(0.25) H1C(0.25)
3.a Free rotating group:
 O00D(H00P,H00Q)
3.b Ternary CH refined with riding coordinates:
 C2(H2)
3.c Secondary CH2 refined with riding coordinates:
 C00B(H00A,H00B), C00N(H00C,H00D), C00S(H00E,H00F)
3.d Idealised Me refined as rotating group:
 C008(H00G,H00H,H00I), C00A(H00J,H00K,H00L), C00C(H00M,H00N,H00O), C1(H1A,H1B,
 H1C)
;
_olex2_submission_special_instructions 'No special instructions were received'

loop_
_space_group_symop_operation_xyz
'x, y, z'
'-x, -y, z'
'-y, x, z'
'y, -x, z'
'x+1/2, -y+1/2, z'
'-x+1/2, y+1/2, z'
'-y+1/2, -x+1/2, z'
'y+1/2, x+1/2, z'

loop_
_atom_site_label
_atom_site_type_symbol
_atom_site_fract_x
_atom_site_fract_y
_atom_site_fract_z
_atom_site_U_iso_or_equiv
_atom_site_adp_type
_atom_site_occupancy
_atom_site_site_symmetry_order
_atom_site_calc_flag
_atom_site_refinement_flags_posn
_atom_site_refinement_flags_adp
_atom_site_refinement_flags_occupancy
_atom_site_disorder_assembly
_atom_site_disorder_group
Dy01 Dy 0.500000 0.500000 -0.01375(9) 0.00713(7) Uani 1 4 d S T P . .
Cl02 Cl 0.66229(4) 0.16229(4) -0.27517(15) 0.0242(2) Uani 1 2 d S T P . .
O003 O 0.46849(12) 0.27085(11) 0.2095(3) 0.0190(4) Uani 1 1 d . . . . .
O004 O 0.44753(10) 0.39416(10) 0.1398(3) 0.0121(3) Uani 1 1 d . . . . .
O06 O 0.49729(17) 0.1719(2) 0.5265(4) 0.0336(9) Uani 1 1 d . . . . .
C008 C 0.26291(15) 0.33515(15) 0.2345(4) 0.0185(5) Uani 1 1 d . . . . .
H00G H 0.238286 0.358789 0.123831 0.028 Uiso 1 1 calc GR . . . .
H00H H 0.316976 0.345068 0.229286 0.028 Uiso 1 1 calc GR . . . .
H00I H 0.242218 0.355885 0.354047 0.028 Uiso 1 1 calc GR . . . .
C009 C 0.47237(17) 0.32725(16) 0.0993(4) 0.0122(5) Uani 1 1 d . . . . .
C00A C 0.28649(18) 0.21351(18) 0.4014(6) 0.0203(9) Uani 1 2 d S T P . .
H00J H 0.341156 0.216109 0.387178 0.030 Uiso 0.5 1 calc GR . . A -1
H00K H 0.270833 0.160852 0.408599 0.030 Uiso 0.5 1 calc GR . . A -1
H00L H 0.271474 0.239576 0.519609 0.030 Uiso 0.5 1 calc GR . . A -1
C00B C 0.41656(15) 0.37194(15) -0.3217(4) 0.0120(5) Uani 1 1 d . . . . .
H00A H 0.382529 0.350937 -0.222584 0.014 Uiso 1 1 calc R . . . .
H00B H 0.418974 0.335812 -0.429905 0.014 Uiso 1 1 calc R . . . .
C00C C 0.28228(18) 0.21772(18) 0.0446(5) 0.0196(9) Uani 1 2 d S T P . .
H00M H 0.257507 0.240335 -0.067326 0.029 Uiso 0.5 1 calc GR . . B -1
H00N H 0.274288 0.163303 0.043158 0.029 Uiso 0.5 1 calc GR . . B -1
H00O H 0.336208 0.228359 0.039466 0.029 Uiso 0.5 1 calc GR . . B -1
O00D O 0.36623(16) 0.13377(16) -0.2622(5) 0.0415(9) Uani 1 2 d S T P . .
H00P H 0.378877 0.146464 -0.142716 0.062 Uiso 0.5 1 d G . . . .
H00Q H 0.405267 0.143589 -0.332557 0.062 Uiso 0.5 1 d G . . . .
N00E N 0.49463(11) 0.38154(15) -0.2359(3) 0.0104(5) Uani 1 1 d . . . . .
N00F N 0.24930(10) 0.25070(10) 0.2291(5) 0.0139(7) Uani 1 2 d S T P . .
C00N C 0.50927(17) 0.31614(19) -0.1024(5) 0.0131(6) Uani 1 1 d . . . . .
H00C H 0.564124 0.309840 -0.086098 0.016 Uiso 1 1 calc R . . . .
H00D H 0.489331 0.269684 -0.161669 0.016 Uiso 1 1 calc R . . . .
C00S C 0.55256(15) 0.38429(15) -0.3953(4) 0.0127(5) Uani 1 1 d . . . . .
H00E H 0.533571 0.415964 -0.501941 0.015 Uiso 1 1 calc R . . . .
H00F H 0.560763 0.333033 -0.446276 0.015 Uiso 1 1 calc R . . . .
N0A N 0.500000 0.000000 1.0396(10) 0.0229(15) Uani 1 4 d S T P . .
H06A H 0.490(3) 0.213(4) 0.428(10) 0.06(2) Uiso 1 1 d . . . . .
C2 C 0.5533(6) 0.0533(6) 1.1015(19) 0.24(2) Uani 0.75 2 d S T P . .
H2 H 0.586114 0.086114 1.020509 0.293 Uiso 0.75 2 calc RS T P . .
C3 C 0.4451(7) 0.0549(7) 1.1225(19) 0.134(8) Uani 0.75 2 d S T P . .
C1 C 0.500000 0.000000 0.8194(16) 0.041(2) Uani 1 4 d S T P . .
H1A H 0.510251 -0.050837 0.772348 0.062 Uiso 0.25 1 calc GR . . C -1
H1B H 0.538900 0.034296 0.772348 0.062 Uiso 0.25 1 calc GR . . C -1
H1C H 0.450849 0.016541 0.772348 0.062 Uiso 0.25 1 calc GR . . C -1
H06B H 0.532(4) 0.175(4) 0.563(10) 0.09(3) Uiso 1 1 d . . . . .

loop_
_atom_site_aniso_label
_atom_site_aniso_U_11
_atom_site_aniso_U_22
_atom_site_aniso_U_33
_atom_site_aniso_U_23
_atom_site_aniso_U_13
_atom_site_aniso_U_12
Dy01 0.00799(8) 0.00799(8) 0.00540(10) 0.000 0.000 0.000
Cl02 0.0276(3) 0.0276(3) 0.0172(4) -0.0012(3) -0.0012(3) 0.0022(4)
O003 0.0227(10) 0.0157(9) 0.0184(9) 0.0063(8) 0.0005(9) -0.0023(8)
O004 0.0128(9) 0.0120(9) 0.0114(7) 0.0010(7) 0.0010(7) -0.0019(7)
O06 0.0314(14) 0.0376(16) 0.032(2) 0.0171(13) -0.0093(10) -0.0092(12)
C008 0.0189(12) 0.0153(12) 0.0212(12) -0.0015(11) 0.0023(12) -0.0070(10)
C009 0.0099(14) 0.0150(14) 0.0116(11) 0.0026(10) -0.0018(10) -0.0030(11)
C00A 0.0219(14) 0.0219(14) 0.0169(16) 0.0038(11) -0.0038(11) -0.0032(18)
C00B 0.0137(12) 0.0104(12) 0.0120(11) -0.0013(9) -0.0013(9) -0.0009(10)
C00C 0.0213(13) 0.0213(13) 0.0163(16) -0.0054(10) 0.0054(10) -0.0038(17)
O00D 0.0488(13) 0.0488(13) 0.0269(16) -0.0036(12) 0.0036(12) 0.0132(19)
N00E 0.0132(11) 0.0109(11) 0.0072(10) 0.0007(9) 0.0000(7) 0.0003(7)
N00F 0.0150(11) 0.0150(11) 0.0116(15) -0.0014(9) 0.0014(9) -0.0032(14)
C00N 0.0169(15) 0.0084(14) 0.0139(13) 0.0022(11) -0.0005(10) 0.0024(10)
C00S 0.0150(13) 0.0134(12) 0.0096(11) -0.0024(9) 0.0018(10) -0.0007(10)
N0A 0.025(2) 0.025(2) 0.018(4) 0.000 0.000 -0.001(2)
C2 0.35(3) 0.35(3) 0.042(7) -0.005(4) -0.005(4) -0.31(3)
C3 0.177(13) 0.177(13) 0.047(6) -0.002(4) 0.002(4) 0.104(15)
C1 0.051(4) 0.051(4) 0.023(4) 0.000 0.000 0.002(3)

loop_
_atom_type_symbol
_atom_type_description
_atom_type_scat_dispersion_real
_atom_type_scat_dispersion_imag
_atom_type_scat_source
C C 0.0033 0.0016 'International Tables Vol C Tables 4.2.6.8 and 6.1.1.4'
H H 0.0000 0.0000 'International Tables Vol C Tables 4.2.6.8 and 6.1.1.4'
Cl Cl 0.1484 0.1585 'International Tables Vol C Tables 4.2.6.8 and 6.1.1.4'
Dy Dy -0.1892 4.4098 'International Tables Vol C Tables 4.2.6.8 and 6.1.1.4'
N N 0.0061 0.0033 'International Tables Vol C Tables 4.2.6.8 and 6.1.1.4'
O O 0.0106 0.0060 'International Tables Vol C Tables 4.2.6.8 and 6.1.1.4'

loop_
_geom_angle_atom_site_label_1
_geom_angle_atom_site_label_2
_geom_angle_atom_site_label_3
_geom_angle
_geom_angle_site_symmetry_1
_geom_angle_site_symmetry_3
_geom_angle_publ_flag
O004 Dy01 O004 126.30(9) . 2_665 ?
O004 Dy01 O004 78.23(4) 2_665 3_655 ?
O004 Dy01 O004 78.23(4) . 3_655 ?
O004 Dy01 O004 78.23(4) 2_665 4_565 ?
O004 Dy01 O004 78.23(4) . 4_565 ?
O004 Dy01 O004 126.30(9) 3_655 4_565 ?
O004 Dy01 N00E 66.84(7) . . ?
O004 Dy01 N00E 157.79(6) 2_665 . ?
O004 Dy01 N00E 66.84(7) 3_655 3_655 ?
O004 Dy01 N00E 123.83(6) 2_665 4_565 ?
O004 Dy01 N00E 66.84(7) 2_665 2_665 ?
O004 Dy01 N00E 123.83(6) 3_655 2_665 ?
O004 Dy01 N00E 157.79(6) 3_655 4_565 ?
O004 Dy01 N00E 66.84(7) 4_565 4_565 ?
O004 Dy01 N00E 88.61(7) 4_565 2_665 ?
O004 Dy01 N00E 157.79(6) . 2_665 ?
O004 Dy01 N00E 88.61(7) 3_655 . ?
O004 Dy01 N00E 123.83(6) . 3_655 ?
O004 Dy01 N00E 88.61(7) 2_665 3_655 ?
O004 Dy01 N00E 88.61(7) . 4_565 ?
O004 Dy01 N00E 123.83(6) 4_565 . ?
O004 Dy01 N00E 157.79(6) 4_565 3_655 ?
N00E Dy01 N00E 69.67(5) . 4_565 ?
N00E Dy01 N00E 69.67(5) 2_665 3_655 ?
N00E Dy01 N00E 69.67(5) . 3_655 ?
N00E Dy01 N00E 107.76(11) . 2_665 ?
N00E Dy01 N00E 69.67(5) 4_565 2_665 ?
N00E Dy01 N00E 107.76(11) 4_565 3_655 ?
C009 O004 Dy01 119.98(16) . . ?
O003 C009 O004 125.3(3) . . ?
O003 C009 C00N 117.7(3) . . ?
O004 C009 C00N 116.9(3) . . ?
N00E C00B C00S 111.7(2) . 4_565 ?
C00B N00E Dy01 110.77(16) . . ?
C00N N00E Dy01 104.74(17) . . ?
C00N N00E C00B 108.1(2) . . ?
C00N N00E C00S 110.8(2) . . ?
C00S N00E Dy01 112.32(16) . . ?
C00S N00E C00B 109.90(19) . . ?
C008 N00F C008 108.3(3) . 7 ?
C008 N00F C00C 109.9(2) 7 . ?
C008 N00F C00C 109.9(2) . . ?
C00A N00F C008 110.0(2) . 7 ?
C00A N00F C008 110.0(2) . . ?
C00A N00F C00C 108.9(3) . . ?
N00E C00N C009 112.3(3) . . ?
N00E C00S C00B 111.3(2) . 3_655 ?
C2 N0A C2 144.5(13) . 2_655 ?
C2 N0A C3 83.3(3) . . ?
C2 N0A C3 83.3(3) 2_655 . ?
C2 N0A C3 83.3(3) . 2_655 ?
C2 N0A C3 83.3(3) 2_655 2_655 ?
C2 N0A C1 107.7(6) 2_655 . ?
C2 N0A C1 107.7(6) . . ?
C3 N0A C3 134.8(12) . 2_655 ?
C3 N0A C1 112.6(6) . . ?
C3 N0A C1 112.6(6) 2_655 . ?
N0A C2 C3 50.4(4) . . ?
N0A C2 C3 50.4(4) . 2_655 ?
C3 C2 C3 91.4(7) . 2_655 ?
N0A C3 C2 46.4(4) . . ?
N0A C3 C2 46.4(4) . 2_655 ?
C2 C3 C2 87.9(7) . 2_655 ?

loop_
_geom_bond_atom_site_label_1
_geom_bond_atom_site_label_2
_geom_bond_distance
_geom_bond_site_symmetry_2
_geom_bond_publ_flag
Dy01 O004 2.3109(18) . ?
Dy01 O004 2.3109(18) 2_665 ?
Dy01 O004 2.3109(18) 3_655 ?
Dy01 O004 2.3109(18) 4_565 ?
Dy01 N00E 2.562(2) . ?
Dy01 N00E 2.562(2) 4_565 ?
Dy01 N00E 2.562(2) 2_665 ?
Dy01 N00E 2.562(2) 3_655 ?
O003 C009 1.239(3) . ?
O004 C009 1.276(3) . ?
C008 N00F 1.493(3) . ?
C009 C00N 1.528(4) . ?
C00A N00F 1.489(5) . ?
C00B N00E 1.492(3) . ?
C00B C00S 1.518(4) 4_565 ?
C00C N00F 1.495(5) . ?
N00E C00N 1.480(4) . ?
N00E C00S 1.483(3) . ?
N0A C2 1.380(14) . ?
N0A C2 1.380(14) 2_655 ?
N0A C3 1.468(16) . ?
N0A C3 1.468(16) 2_655 ?
N0A C1 1.497(15) . ?
C2 C3 1.894(19) . ?
C2 C3 1.894(19) 2_655 ?
